data_2209164
loop_
_publ_author_name
'Chun-Nian Xia'
'Guang-Xiang Zhong'
'Wei-Xiao Hu'
'Wei Zhou'
'Guo-Hong Wang'

_publ_section_title
;
 1-[4,5-Bis(benzyloxy)-2-methylphenyl]ethanone
;
_journal_coeditor_code FL2027
_journal_issue 6
_journal_name_full 'Acta Crystallographica Section E'
_journal_page_first o2393
_journal_page_last o2394
_journal_paper_doi 10.1107/S1600536806017764
_journal_volume 62
_journal_year 2006
_chemical_formula_iupac 'C23 H22 O3'
_chemical_formula_moiety 'C23 H22 O3'
_chemical_formula_sum 'C23 H22 O3'
_chemical_formula_weight 346.41
_chemical_melting_point .329E-305
_chemical_name_systematic
;
1-[4,5-Bis(benzyloxy)-2-methylphenyl]ethanone
;
_space_group_IT_number 14
_symmetry_cell_setting monoclinic
_symmetry_space_group_name_Hall '-P 2yn'
_symmetry_space_group_name_H-M 'P 1 21/n 1'
_atom_sites_solution_hydrogens geom
_atom_sites_solution_primary direct
_atom_sites_solution_secondary difmap
_audit_creation_method SHELXL-97
_cell_angle_alpha 90.000(17)
_cell_angle_beta 99.320(16)
_cell_angle_gamma 90.000(15)
_cell_formula_units_Z 4
_cell_length_a 9.1070(17)
_cell_length_b 14.681(3)
_cell_length_c 14.121(3)
_cell_measurement_reflns_used 25
_cell_measurement_temperature 298(2)
_cell_measurement_theta_max 12.35
_cell_measurement_theta_min 9.73
_cell_volume 1863.1(7)
_computing_cell_refinement 'CAD-4 EXPRESS'
_computing_data_collection 'CAD-4 EXPRESS (Enraf--Nonius, 1994)'
_computing_data_reduction 'XCAD4, PSI and EAC (Enraf--Nonius, 1994)'
_computing_molecular_graphics 'ORTEP-3 for Windows (Version 1.05; Farrugia, 1999)'
_computing_publication_material SHELXL97
_computing_structure_refinement 'SHELXL97 (Sheldrick, 1997)'
_computing_structure_solution 'SHELXS97 (Sheldrick, 1997)'
_diffrn_ambient_temperature 298(2)
_diffrn_measured_fraction_theta_full 1.000
_diffrn_measured_fraction_theta_max 1.000
_diffrn_measurement_device_type 'Enraf--Nonius CAD-4'
_diffrn_measurement_method \w/2\q
_diffrn_radiation_monochromator graphite
_diffrn_radiation_source 'fine-focus sealed tube'
_diffrn_radiation_type MoK\a
_diffrn_radiation_wavelength 0.71073
_diffrn_reflns_av_R_equivalents 0.0397
_diffrn_reflns_av_sigmaI/netI 0.0852
_diffrn_reflns_limit_h_max 10
_diffrn_reflns_limit_h_min -10
_diffrn_reflns_limit_k_max 17
_diffrn_reflns_limit_k_min 0
_diffrn_reflns_limit_l_max 16
_diffrn_reflns_limit_l_min -1
_diffrn_reflns_number 3771
_diffrn_reflns_theta_full 25.15
_diffrn_reflns_theta_max 25.15
_diffrn_reflns_theta_min 2.01
_diffrn_standards_decay_% 0.3
_diffrn_standards_interval_time 60
_diffrn_standards_number 3
_exptl_absorpt_coefficient_mu 0.081
_exptl_absorpt_correction_T_max 0.9828
_exptl_absorpt_correction_T_min 0.9453
_exptl_absorpt_correction_type psi-scan
_exptl_absorpt_process_details '(North <i>et al.</i>,  1968)'
_exptl_crystal_colour brown
_exptl_crystal_density_diffrn 1.235
_exptl_crystal_density_method 'not measured'
_exptl_crystal_description cube
_exptl_crystal_F_000 736
_exptl_crystal_size_max 0.30
_exptl_crystal_size_mid 0.30
_exptl_crystal_size_min 0.30
_refine_diff_density_max 0.365
_refine_diff_density_min -0.215
_refine_ls_extinction_coef 0.0107(18)
_refine_ls_extinction_expression Fc^*^=kFc[1+0.001xFc^2^\l^3^/sin(2\q)]^-1/4^
_refine_ls_extinction_method SHELXL97
_refine_ls_goodness_of_fit_ref 1.018
_refine_ls_hydrogen_treatment constr
_refine_ls_matrix_type full
_refine_ls_number_parameters 238
_refine_ls_number_reflns 3338
_refine_ls_number_restraints 0
_refine_ls_restrained_S_all 1.018
_refine_ls_R_factor_all 0.2123
_refine_ls_R_factor_gt 0.0608
_refine_ls_shift/su_max 0.001
_refine_ls_shift/su_mean 0.000
_refine_ls_structure_factor_coef Fsqd
_refine_ls_weighting_details 'w=1/[\s^2^(Fo^2^)+(0.1108P)^2^+0.1962P] where P=(Fo^2^+2Fc^2^)/3'
_refine_ls_weighting_scheme calc
_refine_ls_wR_factor_gt 0.1750
_refine_ls_wR_factor_ref 0.2426
_reflns_number_gt 1184
_reflns_number_total 3338
_reflns_threshold_expression I>2\s(I)
_cod_data_source_file fl2027.cif
_cod_data_source_block I
_cod_original_sg_symbol_H-M 'P 21/n'
_cod_database_code 2209164
_cod_database_fobs_code 2209164

loop_
_symmetry_equiv_pos_as_xyz
'x, y, z'
'-x+1/2, y+1/2, -z+1/2'
'-x, -y, -z'
'x-1/2, -y-1/2, z-1/2'

loop_
_atom_site_type_symbol
_atom_site_label
_atom_site_fract_x
_atom_site_fract_y
_atom_site_fract_z
_atom_site_U_iso_or_equiv
_atom_site_adp_type
_atom_site_calc_flag
_atom_site_refinement_flags
_atom_site_occupancy
O O1 0.0061(4) 0.1097(3) 0.1888(3) 0.1207(15) Uani d . 1
O O2 0.3573(4) 0.2071(2) -0.1227(2) 0.0834(10) Uani d . 1
O O3 0.3898(3) 0.0341(2) -0.1416(2) 0.0731(9) Uani d . 1
C C6 0.1873(5) 0.0278(4) 0.0639(3) 0.0706(12) Uani d . 1
C C1 0.1645(5) 0.1201(4) 0.0727(3) 0.0686(13) Uani d . 1
C C2 0.2211(5) 0.1827(3) 0.0100(3) 0.0726(13) Uani d . 1
H H2 0.2070 0.2449 0.0172 0.087 Uiso calc R 1
C C3 0.2959(5) 0.1522(3) -0.0603(3) 0.0655(12) Uani d . 1
C C4 0.3153(5) 0.0588(3) -0.0703(3) 0.0652(12) Uani d . 1
C C5 0.2615(5) -0.0003(3) -0.0079(3) 0.0692(13) Uani d . 1
H H5 0.2764 -0.0624 -0.0150 0.083 Uiso calc R 1
C C7 0.0846(6) 0.1599(4) 0.1454(4) 0.0859(15) Uani d . 1
C C8 0.0962(7) 0.2568(4) 0.1678(4) 0.107(2) Uani d . 1
H H8A 0.0483 0.2912 0.1136 0.161 Uiso calc R 1
H H8B 0.1992 0.2737 0.1820 0.161 Uiso calc R 1
H H8C 0.0488 0.2692 0.2223 0.161 Uiso calc R 1
C C9 0.3638(6) 0.3026(3) -0.1064(3) 0.0756(14) Uani d . 1
H H9A 0.2636 0.3252 -0.1067 0.091 Uiso calc R 1
H H9B 0.4023 0.3317 -0.1590 0.091 Uiso calc R 1
C C10 0.4576(6) 0.3294(3) -0.0149(3) 0.0681(13) Uani d . 1
C C11 0.4160(7) 0.4016(4) 0.0368(4) 0.1027(19) Uani d . 1
H H11 0.3285 0.4326 0.0136 0.123 Uiso calc R 1
C C12 0.4992(14) 0.4293(6) 0.1212(6) 0.156(4) Uani d . 1
H H12 0.4700 0.4788 0.1548 0.187 Uiso calc R 1
C C13 0.6222(15) 0.3839(10) 0.1537(8) 0.186(7) Uani d . 1
H H13 0.6786 0.4034 0.2109 0.223 Uiso calc R 1
C C14 0.6733(11) 0.3095(8) 0.1087(9) 0.161(5) Uani d . 1
H H14 0.7589 0.2780 0.1349 0.194 Uiso calc R 1
C C15 0.5858(7) 0.2842(4) 0.0195(5) 0.1042(19) Uani d . 1
H H15 0.6166 0.2363 -0.0157 0.125 Uiso calc R 1
C C16 0.4027(5) -0.0614(3) -0.1601(3) 0.0711(13) Uani d . 1
H H16A 0.3046 -0.0888 -0.1731 0.085 Uiso calc R 1
H H16B 0.4588 -0.0911 -0.1044 0.085 Uiso calc R 1
C C17 0.4799(5) -0.0734(3) -0.2445(3) 0.0639(12) Uani d . 1
C C18 0.5077(6) -0.0020(4) -0.3012(4) 0.0886(16) Uani d . 1
H H18 0.4780 0.0563 -0.2869 0.106 Uiso calc R 1
C C19 0.5784(7) -0.0148(4) -0.3786(5) 0.116(2) Uani d . 1
H H19 0.5962 0.0351 -0.4158 0.139 Uiso calc R 1
C C20 0.6231(7) -0.0989(5) -0.4024(5) 0.114(2) Uani d . 1
H H20 0.6711 -0.1074 -0.4551 0.137 Uiso calc R 1
C C21 0.5957(7) -0.1690(5) -0.3476(5) 0.112(2) Uani d . 1
H H21 0.6255 -0.2270 -0.3631 0.134 Uiso calc R 1
C C22 0.5252(6) -0.1588(4) -0.2690(4) 0.0942(16) Uani d . 1
H H22 0.5082 -0.2093 -0.2326 0.113 Uiso calc R 1
C C23 0.1385(6) -0.0460(4) 0.1308(3) 0.0925(17) Uani d . 1
H H23A 0.2129 -0.0519 0.1869 0.139 Uiso calc R 1
H H23B 0.1266 -0.1032 0.0975 0.139 Uiso calc R 1
H H23C 0.0457 -0.0285 0.1494 0.139 Uiso calc R 1

loop_
_atom_site_aniso_label
_atom_site_aniso_U_11
_atom_site_aniso_U_22
_atom_site_aniso_U_33
_atom_site_aniso_U_12
_atom_site_aniso_U_13
_atom_site_aniso_U_23
O1 0.120(3) 0.147(4) 0.109(3) -0.030(3) 0.060(3) -0.011(3)
O2 0.123(3) 0.068(2) 0.066(2) -0.0134(19) 0.0372(19) -0.0058(17)
O3 0.094(2) 0.066(2) 0.0640(19) -0.0006(17) 0.0249(17) 0.0006(16)
C6 0.066(3) 0.076(3) 0.066(3) -0.015(3) 0.000(2) -0.002(3)
C1 0.056(3) 0.104(4) 0.048(3) -0.010(3) 0.013(2) -0.007(3)
C2 0.076(3) 0.077(3) 0.064(3) -0.010(3) 0.010(2) -0.003(3)
C3 0.072(3) 0.081(4) 0.047(2) -0.008(3) 0.019(2) 0.003(3)
C4 0.073(3) 0.065(3) 0.056(3) -0.011(2) 0.007(2) -0.002(3)
C5 0.076(3) 0.071(3) 0.060(3) -0.007(2) 0.009(3) 0.001(3)
C7 0.076(3) 0.101(4) 0.083(4) -0.015(3) 0.023(3) 0.001(3)
C8 0.121(5) 0.088(4) 0.125(5) 0.011(4) 0.057(4) -0.008(4)
C9 0.095(4) 0.067(4) 0.068(3) 0.007(3) 0.025(3) 0.007(3)
C10 0.081(4) 0.070(3) 0.055(3) -0.016(3) 0.019(3) 0.004(3)
C11 0.141(5) 0.091(4) 0.085(4) -0.030(4) 0.046(4) -0.017(3)
C12 0.244(11) 0.144(8) 0.095(6) -0.100(8) 0.070(7) -0.040(5)
C13 0.167(12) 0.259(17) 0.119(8) -0.134(13) -0.018(8) 0.055(10)
C14 0.093(6) 0.200(11) 0.185(11) -0.039(7) 0.003(7) 0.116(9)
C15 0.074(4) 0.119(5) 0.119(5) -0.014(4) 0.013(4) 0.041(4)
C16 0.071(3) 0.064(3) 0.075(3) 0.000(2) 0.002(3) 0.003(2)
C17 0.054(3) 0.066(3) 0.069(3) -0.001(2) 0.002(2) -0.011(3)
C18 0.112(4) 0.076(4) 0.086(4) 0.006(3) 0.042(3) -0.002(3)
C19 0.152(5) 0.088(4) 0.122(5) 0.007(4) 0.064(5) -0.005(4)
C20 0.121(5) 0.119(6) 0.111(5) 0.016(4) 0.047(4) -0.012(4)
C21 0.122(5) 0.091(5) 0.128(5) 0.020(4) 0.038(4) -0.033(4)
C22 0.108(4) 0.063(3) 0.111(4) 0.005(3) 0.013(4) -0.001(3)
C23 0.092(4) 0.122(4) 0.066(3) -0.026(3) 0.018(3) 0.010(3)

loop_
_atom_type_symbol
_atom_type_description
_atom_type_scat_dispersion_real
_atom_type_scat_dispersion_imag
_atom_type_scat_source
C C 0.0033 0.0016 'International Tables Vol C Tables 4.2.6.8 and 6.1.1.4'
H H 0.0000 0.0000 'International Tables Vol C Tables 4.2.6.8 and 6.1.1.4'
O O 0.0106 0.0060 'International Tables Vol C Tables 4.2.6.8 and 6.1.1.4'

loop_
_geom_angle_atom_site_label_1
_geom_angle_atom_site_label_2
_geom_angle_atom_site_label_3
_geom_angle
_geom_angle_publ_flag
C3 O2 C9 119.1(3) ?
C4 O3 C16 117.6(3) ?
C5 C6 C1 117.5(4) ?
C5 C6 C23 117.8(5) ?
C1 C6 C23 124.7(5) ?
C6 C1 C2 120.1(4) yes
C6 C1 C7 123.4(5) yes
C2 C1 C7 116.5(5) ?
C3 C2 C1 120.8(4) ?
C3 C2 H2 119.6 ?
C1 C2 H2 119.6 ?
C2 C3 O2 125.0(4) ?
C2 C3 C4 118.9(4) ?
O2 C3 C4 116.1(4) ?
O3 C4 C5 125.5(4) ?
O3 C4 C3 115.2(4) ?
C5 C4 C3 119.3(4) ?
C6 C5 C4 123.5(4) ?
C6 C5 H5 118.2 ?
C4 C5 H5 118.2 ?
O1 C7 C8 119.7(5) yes
O1 C7 C1 119.6(5) yes
C8 C7 C1 120.7(5) yes
C7 C8 H8A 109.5 ?
C7 C8 H8B 109.5 ?
H8A C8 H8B 109.5 ?
C7 C8 H8C 109.5 ?
H8A C8 H8C 109.5 ?
H8B C8 H8C 109.5 ?
O2 C9 C10 113.9(4) yes
O2 C9 H9A 108.8 ?
C10 C9 H9A 108.8 ?
O2 C9 H9B 108.8 ?
C10 C9 H9B 108.8 ?
H9A C9 H9B 107.7 ?
C15 C10 C11 118.7(5) ?
C15 C10 C9 121.4(5) ?
C11 C10 C9 119.8(5) ?
C12 C11 C10 122.0(7) ?
C12 C11 H11 119.0 ?
C10 C11 H11 119.0 ?
C13 C12 C11 118.2(11) ?
C13 C12 H12 120.9 ?
C11 C12 H12 120.9 ?
C12 C13 C14 124.7(13) ?
C12 C13 H13 117.6 ?
C14 C13 H13 117.6 ?
C13 C14 C15 115.5(11) ?
C13 C14 H14 122.3 ?
C15 C14 H14 122.3 ?
C10 C15 C14 120.8(7) ?
C10 C15 H15 119.6 ?
C14 C15 H15 119.6 ?
O3 C16 C17 108.9(4) yes
O3 C16 H16A 109.9 ?
C17 C16 H16A 109.9 ?
O3 C16 H16B 109.9 ?
C17 C16 H16B 109.9 ?
H16A C16 H16B 108.3 ?
C18 C17 C22 117.3(5) ?
C18 C17 C16 122.3(4) ?
C22 C17 C16 120.5(5) ?
C17 C18 C19 121.2(5) ?
C17 C18 H18 119.4 ?
C19 C18 H18 119.4 ?
C20 C19 C18 121.4(6) ?
C20 C19 H19 119.3 ?
C18 C19 H19 119.3 ?
C21 C20 C19 117.7(6) ?
C21 C20 H20 121.1 ?
C19 C20 H20 121.1 ?
C20 C21 C22 122.6(6) ?
C20 C21 H21 118.7 ?
C22 C21 H21 118.7 ?
C21 C22 C17 119.9(5) ?
C21 C22 H22 120.1 ?
C17 C22 H22 120.1 ?
C6 C23 H23A 109.5 ?
C6 C23 H23B 109.5 ?
H23A C23 H23B 109.5 ?
C6 C23 H23C 109.5 ?
H23A C23 H23C 109.5 ?
H23B C23 H23C 109.5 ?

loop_
_geom_bond_atom_site_label_1
_geom_bond_atom_site_label_2
_geom_bond_distance
_geom_bond_publ_flag
O1 C7 1.253(6) yes
O2 C3 1.378(5) yes
O2 C9 1.420(5) yes
O3 C4 1.351(5) yes
O3 C16 1.435(5) yes
C6 C5 1.369(6) ?
C6 C1 1.381(6) ?
C6 C23 1.549(7) ?
C1 C2 1.428(6) ?
C1 C7 1.472(6) ?
C2 C3 1.368(6) ?
C2 H2 0.9300 ?
C3 C4 1.393(6) ?
C4 C5 1.382(6) ?
C5 H5 0.9300 ?
C7 C8 1.457(7) yes
C8 H8A 0.9599 ?
C8 H8B 0.9599 ?
C8 H8C 0.9599 ?
C9 C10 1.483(6) yes
C9 H9A 0.9700 ?
C9 H9B 0.9700 ?
C10 C15 1.361(7) ?
C10 C11 1.375(7) ?
C11 C12 1.367(10) ?
C11 H11 0.9300 ?
C12 C13 1.320(14) ?
C12 H12 0.9300 ?
C13 C14 1.381(13) ?
C13 H13 0.9300 ?
C14 C15 1.427(12) ?
C14 H14 0.9300 ?
C15 H15 0.9300 ?
C16 C17 1.489(6) yes
C16 H16A 0.9700 ?
C16 H16B 0.9700 ?
C17 C18 1.367(6) ?
C17 C22 1.383(6) ?
C18 C19 1.370(7) ?
C18 H18 0.9300 ?
C19 C20 1.359(7) ?
C19 H19 0.9300 ?
C20 C21 1.336(8) ?
C20 H20 0.9300 ?
C21 C22 1.377(8) ?
C21 H21 0.9300 ?
C22 H22 0.9300 ?
C23 H23A 0.9599 ?
C23 H23B 0.9599 ?
C23 H23C 0.9599 ?

loop_
_geom_torsion_atom_site_label_1
_geom_torsion_atom_site_label_2
_geom_torsion_atom_site_label_3
_geom_torsion_atom_site_label_4
_geom_torsion
C5 C6 C1 C2 -1.7(6)
C23 C6 C1 C2 176.7(4)
C5 C6 C1 C7 179.0(4)
C23 C6 C1 C7 -2.6(7)
C6 C1 C2 C3 1.2(7)
C7 C1 C2 C3 -179.4(4)
C1 C2 C3 O2 -178.5(4)
C1 C2 C3 C4 0.3(7)
C9 O2 C3 C2 9.3(7)
C9 O2 C3 C4 -169.5(4)
C16 O3 C4 C5 6.1(6)
C16 O3 C4 C3 -175.1(4)
C2 C3 C4 O3 179.8(4)
O2 C3 C4 O3 -1.3(6)
C2 C3 C4 C5 -1.3(7)
O2 C3 C4 C5 177.6(4)
C1 C6 C5 C4 0.8(7)
C23 C6 C5 C4 -177.8(4)
O3 C4 C5 C6 179.6(4)
C3 C4 C5 C6 0.8(7)
C6 C1 C7 O1 -15.6(8)
C2 C1 C7 O1 165.1(5)
C6 C1 C7 C8 164.2(5)
C2 C1 C7 C8 -15.2(7)
C3 O2 C9 C10 63.0(5)
O2 C9 C10 C15 36.9(6)
O2 C9 C10 C11 -143.5(4)
C15 C10 C11 C12 0.0(8)
C9 C10 C11 C12 -179.5(5)
C10 C11 C12 C13 -0.8(11)
C11 C12 C13 C14 -0.4(16)
C12 C13 C14 C15 2.1(15)
C11 C10 C15 C14 1.8(8)
C9 C10 C15 C14 -178.6(5)
C13 C14 C15 C10 -2.8(11)
C4 O3 C16 C17 176.6(4)
O3 C16 C17 C18 -9.9(6)
O3 C16 C17 C22 170.7(4)
C22 C17 C18 C19 -0.4(8)
C16 C17 C18 C19 -179.7(5)
C17 C18 C19 C20 0.3(10)
C18 C19 C20 C21 0.0(10)
C19 C20 C21 C22 -0.2(10)
C20 C21 C22 C17 0.0(9)
C18 C17 C22 C21 0.3(7)
C16 C17 C22 C21 179.6(5)

loop_
_cod_related_entry_id
_cod_related_entry_database
_cod_related_entry_code
1 ChemSpider 21128188
